data_2004304
loop_
_publ_author_name
'Pilati, T.'
'Cravotto, G.'
'Palmisano, G.'

_publ_section_title
;
 Absolute Configuration of Mutilin, 5-Acetylmutilin and
 5-Bromoacetylmutilin
;
_journal_issue 12
_journal_name_full 'Acta Crystallographica Section C'
_journal_page_first 2676
_journal_page_last 2680
_journal_paper_doi 10.1107/S0108270195008602
_journal_volume 51
_journal_year 1995
_chemical_formula_sum 'C22 H33 Br O4'
_chemical_formula_weight 441.39
_chemical_melting_point 174
_chemical_name_common 5-bromoacetilmutilin
_chemical_name_systematic
;S-(3a\a,4\b,5\a,6\a,8\b,9\a,9\a\b,10S*]-5-bromoacetate-6-ethenyloctahydro-5,8-
dihydroxy-4,6,9,10-tetramethyl-3a,9-propano-3aH-cyclopentacycloocten-1(4H)-one
;
_space_group_IT_number 4
_symmetry_cell_setting monoclinic
_symmetry_space_group_name_Hall 'P 2yb'
_symmetry_space_group_name_H-M 'P 1 21 1'
_cell_angle_alpha 90.00
_cell_angle_beta 109.266(8)
_cell_angle_gamma 90.00
_cell_formula_units_Z 2
_cell_length_a 9.3200(10)
_cell_length_b 11.2510(10)
_cell_length_c 10.6710(10)
_cell_measurement_reflns_used 37
_cell_measurement_temperature 293(2)
_cell_measurement_theta_max 17.15
_cell_measurement_theta_min 3.62
_cell_volume 1056.29(18)
_computing_cell_refinement XSCANS
_computing_data_collection 'XSCANS (Fait,, 1991)'
_computing_data_reduction XSCANS
_computing_molecular_graphics 'ORTEPII (Johnson, 1976)'
_computing_publication_material SHELXL93
_computing_structure_refinement 'SHELXL93 (Sheldrick, 1993)'
_computing_structure_solution 'SIR92 (Altomare et al., 1994)'
_diffrn_ambient_temperature 293(2)
_diffrn_measurement_device 'Siemens P4'
_diffrn_measurement_method '\q/2\q scan'
_diffrn_radiation_monochromator graphite
_diffrn_radiation_source 'fine-focus sealed tube'
_diffrn_radiation_type MoK\a
_diffrn_radiation_wavelength 0.71073
_diffrn_reflns_av_R_equivalents 0.0267
_diffrn_reflns_av_sigmaI/netI 0.0703
_diffrn_reflns_limit_h_max 11
_diffrn_reflns_limit_h_min 0
_diffrn_reflns_limit_k_max 13
_diffrn_reflns_limit_k_min -13
_diffrn_reflns_limit_l_max 11
_diffrn_reflns_limit_l_min -12
_diffrn_reflns_number 3909
_diffrn_reflns_theta_max 25.00
_diffrn_reflns_theta_min 2.02
_diffrn_standards_decay_% 5.50
_diffrn_standards_interval_count 197
_diffrn_standards_number 3
_exptl_absorpt_coefficient_mu 1.970
_exptl_absorpt_correction_T_max 0.458
_exptl_absorpt_correction_T_min 0.397
_exptl_absorpt_correction_type 'Empirical \y scan, SHELXL/PC (Sheldrick, 1990)'
_exptl_crystal_colour colourless
_exptl_crystal_density_diffrn 1.388
_exptl_crystal_density_meas ?
_exptl_crystal_description Prism
_exptl_crystal_F_000 464
_exptl_crystal_size_max 0.45
_exptl_crystal_size_mid 0.28
_exptl_crystal_size_min 0.25
_refine_diff_density_max 0.241
_refine_diff_density_min -0.239
_refine_ls_abs_structure_details 'Flack (1983)'
_refine_ls_abs_structure_Flack 0.017(11)
_refine_ls_extinction_method none
_refine_ls_goodness_of_fit_obs 1.074
_refine_ls_hydrogen_treatment
;
H atoms of methyl and ethyl groups were calculated, all the others
were refined isotropically, by imposing restraints on the
X-H bond distance (DFIX of SHELXL93).
;
_refine_ls_matrix_type full
_refine_ls_number_parameters 299
_refine_ls_number_reflns 3677
_refine_ls_number_restraints 14
_refine_ls_restrained_S_obs 1.072
_refine_ls_R_factor_obs 0.0444
_refine_ls_shift/esd_max 0.002
_refine_ls_shift/esd_mean 0.000
_refine_ls_structure_factor_coef Fsqd
_refine_ls_weighting_details 'w = 1/[\s^2^(Fo^2^)+(0.0310P)^2^+0.1348P] where P = (Fo^2^+2Fc^2^)/3'
_refine_ls_weighting_scheme calc
_refine_ls_wR_factor_all 0.0912
_refine_ls_wR_factor_obs 0.0776
_reflns_number_observed 2407
_reflns_number_total 3677
_reflns_observed_criterion '> 2. sigma(I) '
_cod_data_source_file na1195.cif
_cod_data_source_block 3
_cod_depositor_comments
;
The following automatic conversions were performed:
'_symmetry_cell_setting' value 'Monoclinic' changed to 'monoclinic'
according to '/home/saulius/struct/CIF-dictionaries/cif_core.dic'
dictionary named 'cif_core.dic' version 2.4.1 from 2010-06-29.

Automatic conversion script
Id: cif_fix_enum 1527 2010-12-29 10:47:43Z saulius 

The following automatic conversions were performed:

'_symmetry_cell_setting' value 'Monoclinic' changed to 'monoclinic'
according to /home/saulius/struct/CIF-dictionaries/cif_core.dic
dictionary named 'cif_core.dic' version 2.4.1 from 2010-06-29.

Automatic conversion script
Id: cif_fix_values 1715 2011-07-08 13:25:40Z adriana 

The following automatic conversions were performed:

'_exptl_crystal_density_meas' value 'not measured' was changed to '?'
- the value is perceived as not measured.

Automatic conversion script
Id: cif_fix_values 3008 2015-01-20 13:52:24Z robertas 

The following automatic conversions were performed:

'_refine_ls_weighting_scheme' value 'calc w =
1/[\s^2^(Fo^2^)+(0.0310P)^2^+0.1348P] where P = (Fo^2^+2Fc^2^)/3' was
changed to 'calc'. New tag '_refine_ls_weighting_details' was
created. The value of the new tag was set to 'w =
1/[\s^2^(Fo^2^)+(0.0310P)^2^+0.1348P] where P = (Fo^2^+2Fc^2^)/3'.

Automatic conversion script
Id: cif_fix_values 3143 2015-03-26 13:38:13Z robertas 
;
_cod_original_cell_volume 1056.3(2)
_cod_original_sg_symbol_H-M 'P 21'
_cod_database_code 2004304

loop_
_symmetry_equiv_pos_as_xyz
'x, y, z'
'-x, y+1/2, -z'

loop_
_atom_site_aniso_label
_atom_site_aniso_U_11
_atom_site_aniso_U_22
_atom_site_aniso_U_33
_atom_site_aniso_U_12
_atom_site_aniso_U_13
_atom_site_aniso_U_23
Br 0.1161(5) 0.0769(4) 0.0514(3) 0.0154(5) 0.0301(3) -0.0060(4)
O1 0.061(3) 0.053(2) 0.042(2) -0.001(2) 0.013(2) -0.015(2)
O2 0.042(2) 0.059(2) 0.028(2) -0.004(2) 0.0112(15) -0.0073(15)
O3 0.030(2) 0.074(3) 0.104(3) 0.011(2) 0.014(2) -0.007(3)
O4 0.045(2) 0.076(3) 0.059(2) -0.007(2) 0.013(2) -0.009(2)
C1 0.038(3) 0.034(3) 0.037(3) -0.003(2) 0.013(3) -0.002(2)
C2 0.033(3) 0.071(4) 0.045(3) -0.002(3) 0.002(3) -0.007(3)
C3 0.031(3) 0.047(3) 0.039(3) 0.004(2) 0.015(2) 0.001(2)
C3a 0.029(3) 0.026(2) 0.032(2) -0.001(2) 0.006(2) 0.002(2)
C4 0.031(3) 0.033(3) 0.032(2) -0.004(2) 0.007(2) -0.002(2)
C5 0.033(3) 0.038(3) 0.028(2) -0.007(2) 0.004(2) -0.005(2)
C6 0.033(3) 0.046(3) 0.041(3) 0.004(2) -0.001(2) 0.007(2)
C7 0.033(3) 0.043(3) 0.054(3) 0.009(3) -0.001(3) 0.012(3)
C8 0.029(3) 0.038(3) 0.064(3) 0.004(3) 0.002(3) -0.003(3)
C9 0.027(3) 0.037(3) 0.052(3) -0.002(2) 0.015(2) -0.009(2)
C9a 0.027(3) 0.032(3) 0.031(2) 0.000(2) 0.006(2) 0.001(2)
C10 0.036(3) 0.062(4) 0.053(3) -0.006(3) 0.019(2) -0.003(3)
C11 0.056(4) 0.049(3) 0.055(3) -0.015(3) 0.027(3) 0.001(3)
C12 0.050(3) 0.031(3) 0.036(3) -0.002(2) 0.014(2) 0.003(2)
C13 0.069(3) 0.042(3) 0.044(2) 0.000(3) 0.020(2) -0.008(3)
C14 0.072(4) 0.068(4) 0.052(3) 0.005(3) 0.007(3) 0.024(3)
C15 0.044(4) 0.077(4) 0.052(3) 0.003(3) -0.003(3) 0.010(3)
C16 0.070(5) 0.111(7) 0.125(7) 0.002(5) -0.016(5) -0.021(5)
C17 0.046(4) 0.053(3) 0.080(4) 0.006(3) 0.019(3) -0.017(3)
C18 0.059(4) 0.094(5) 0.115(5) 0.000(4) 0.054(4) 0.008(4)
C19 0.051(4) 0.036(3) 0.048(3) 0.004(3) 0.023(3) 0.014(2)
C20 0.074(4) 0.070(4) 0.056(3) 0.004(4) 0.038(3) 0.004(3)

loop_
_atom_site_label
_atom_site_occupancy
_atom_site_fract_x
_atom_site_fract_y
_atom_site_fract_z
_atom_site_U_iso_or_equiv
_atom_site_thermal_displace_type
_atom_site_calc_flag
_atom_site_refinement_flags
_atom_site_type_symbol
Br 1 .07855(8) .22061(6) 1.24072(5) .0808(2) Uani d . Br
O1 1 .0777(4) -.0897(3) .4198(3) .0529(10) Uani d . O
O2 1 .1302(4) .0546(3) 1.0422(3) .0430(8) Uani d . O
O3 1 .5959(4) -0.1214(4) .8338(4) .0714(12) Uani d D O
HO3 1 .665(5) -.072(4) .859(5) .057(18) Uiso d D H
O4 1 -0.1130(4) .0074(3) .9374(4) .0611(10) Uani d . O
C1 1 .0686(5) -.0411(4) .5151(5) .0361(12) Uani d . C
C2 1 -.0693(6) .0313(6) .5167(6) .053(2) Uani d D C
H2A 1 -.087(6) .087(4) .450(4) .063 Uiso d D H
H2B 1 -0.150(5) -.024(4) .507(5) .063 Uiso d D H
C3 1 -.0246(5) .0978(5) .6462(5) .0382(12) Uani d D C
H3A 1 -.070(5) .064(4) .697(4) .046 Uiso d D H
H3B 1 -.058(5) .179(3) .640(4) .046 Uiso d D H
C3a 1 .1509(5) .0923(4) .7011(4) .0304(10) Uani d . C
C4 1 .2085(5) .1167(4) .8543(4) .0329(11) Uani d . C
H4 1 .303(5) .137(4) .873(4) .039 Uiso d . H
C5 1 .1832(5) .0118(4) .9359(4) .0342(11) Uani d . C
H5 1 .112(5) -.040(4) .880(4) .041 Uiso d . H
C6 1 .3237(5) -.0669(4) 1.0085(4) .0435(12) Uani d . C
C7 1 .3823(6) -0.1336(5) .9106(5) .0472(13) Uani d D C
H7A 1 .297(5) -0.178(4) .859(4) .057 Uiso d D H
H7B 1 .451(5) -0.190(4) .966(4) .057 Uiso d D H
C8 1 .4536(6) -.0660(5) .8200(6) .0471(14) Uani d . C
H8 1 .475(6) .011(5) .853(5) .057 Uiso d . H
C9 1 .3529(5) -.0624(4) .6692(4) .0381(11) Uani d . C
C9a 1 .1865(5) -.0309(4) .6553(4) .0311(10) Uani d . C
H9A 1 .157(5) -.087(4) .702(4) .037 Uiso d . H
C10 1 .4067(6) .0353(5) .5941(5) .0494(13) Uani d . C
H10 1 .350(6) .036(5) .509(5) .059 Uiso d . H
C11 1 .3809(7) .1610(5) .6373(5) .0510(13) Uani d D C
H11A 1 .451(5) .178(4) .726(4) .061 Uiso d D H
H11B 1 .413(5) .213(5) .583(4) .061 Uiso d D H
C12 1 .2167(6) .1834(4) .6270(4) .0389(13) Uani d D C
H12A 1 .153(4) .188(4) .537(3) .047 Uiso d D H
H12B 1 .213(5) .259(4) .664(4) .047 Uiso d D H
C13 1 .1394(5) .2328(5) .8846(4) .0512(13) Uani d . C
H13A 1 .1580(5) .2959(5) .8314(4) .077 Uiso calc R H
H13B 1 .1852(5) .2522(5) .9769(4) .077 Uiso calc R H
H13C 1 .0318(5) .2229(5) .8646(4) .077 Uiso calc R H
C14 1 .2706(7) -0.1618(5) 1.0882(5) .067(2) Uani d . C
H14A 1 .1954(7) -0.2117(5) 1.0281(5) .101 Uiso calc R H
H14B 1 .2275(7) -0.1233(5) 1.1478(5) .101 Uiso calc R H
H14C 1 .3559(7) -0.2092(5) 1.1382(5) .101 Uiso calc R H
C15 1 .4430(7) .0110(6) 1.1064(5) .063(2) Uani d . C
H15 1 .4049(7) .0796(6) 1.1326(5) .075 Uiso calc R H
C16 1 .5792(9) -.0020(8) 1.1555(9) .114(3) Uani d . C
H16A 1 .6260(9) -.0685(8) 1.1343(9) .136 Uiso calc R H
H16B 1 .6370(9) .0544(8) 1.2144(9) .136 Uiso calc R H
C17 1 .3593(6) -0.1857(5) .6096(5) .0598(15) Uani d . C
H17A 1 .3252(6) -0.2446(5) .6585(5) .090 Uiso calc R H
H17B 1 .4620(6) -0.2030(5) .6147(5) .090 Uiso calc R H
H17C 1 .2949(6) -0.1867(5) .5185(5) .090 Uiso calc R H
C18 1 .5696(7) .0229(6) .5886(7) .083(2) Uani d . C
H18A 1 .5841(7) -.0562(6) .5614(7) .125 Uiso calc R H
H18B 1 .6417(7) .0383(6) .6749(7) .125 Uiso calc R H
H18C 1 .5842(7) .0790(6) .5261(7) .125 Uiso calc R H
C19 1 -.0142(7) .0456(4) 1.0316(5) .0434(12) Uani d . C
C20 1 -.0429(7) .0865(6) 1.1555(5) .062(2) Uani d D C
H20A 1 -.024(6) .027(4) 1.222(5) .075 Uiso d D H
H20B 1 -0.147(5) .108(5) 1.138(5) .075 Uiso d D H

loop_
_atom_type_symbol
_atom_type_description
_atom_type_scat_dispersion_real
_atom_type_scat_dispersion_imag
_atom_type_scat_source
C C 0.0033 0.0016 'International Tables Vol C Tables 4.2.6.8 and 6.1.1.4'
H H 0.0000 0.0000 'International Tables Vol C Tables 4.2.6.8 and 6.1.1.4'
Br Br -0.2901 2.4595 'International Tables Vol C Tables 4.2.6.8 and 6.1.1.4'
O O 0.0106 0.0060 'International Tables Vol C Tables 4.2.6.8 and 6.1.1.4'

loop_
_geom_angle_atom_site_label_1
_geom_angle_atom_site_label_2
_geom_angle_atom_site_label_3
_geom_angle
_geom_angle_publ_flag
C19 O2 C5 120.4(3) no
C8 O3 HO3 110.(4) no
O1 C1 C2 123.8(4) no
O1 C1 C9a 129.7(4) no
C2 C1 C9a 106.4(4) no
C3 C2 C1 107.2(4) no
C3 C2 H2A 107.(3) no
C1 C2 H2A 107.(3) no
C3 C2 H2B 113.(3) no
C1 C2 H2B 107.(3) no
H2A C2 H2B 115.(5) no
C2 C3 C3a 105.5(4) no
C2 C3 H3A 108.(3) no
C3a C3 H3A 114.(3) no
C2 C3 H3B 115.(3) no
C3a C3 H3B 110.(3) no
H3A C3 H3B 104.(4) no
C12 C3a C9a 105.7(3) no
C12 C3a C3 109.2(4) no
C9a C3a C3 103.1(3) no
C12 C3a C4 111.2(3) no
C9a C3a C4 116.9(3) no
C3 C3a C4 110.1(3) no
C5 C4 C13 112.5(4) no
C5 C4 C3a 113.2(3) no
C13 C4 C3a 110.2(3) no
C5 C4 H4 114.(3) no
C13 C4 H4 101.(3) no
C3a C4 H4 105.(3) no
O2 C5 C4 110.0(4) no
O2 C5 C6 104.2(3) no
C4 C5 C6 117.3(4) no
O2 C5 H5 110.(3) no
C4 C5 H5 109.(3) no
C6 C5 H5 106.(3) no
C15 C6 C7 114.0(4) no
C15 C6 C14 108.3(4) no
C7 C6 C14 106.8(4) no
C15 C6 C5 108.4(4) no
C7 C6 C5 111.7(4) no
C14 C6 C5 107.3(4) no
C6 C7 C8 120.9(4) no
C6 C7 H7A 104.(3) no
C8 C7 H7A 110.(3) no
C6 C7 H7B 103.(3) no
C8 C7 H7B 112.(3) no
H7A C7 H7B 106.(4) no
O3 C8 C7 107.3(4) no
O3 C8 C9 109.7(5) no
C7 C8 C9 114.8(4) no
O3 C8 H8 107.(3) no
C7 C8 H8 108.(3) no
C9 C8 H8 110.(3) no
C17 C9 C10 111.5(4) no
C17 C9 C9a 110.0(4) no
C10 C9 C9a 105.9(4) no
C17 C9 C8 108.0(4) no
C10 C9 C8 111.3(4) no
C9a C9 C8 110.1(4) no
C1 C9a C3a 102.4(3) no
C1 C9a C9 116.5(4) no
C3a C9a C9 119.3(3) no
C1 C9a H9A 104.(3) no
C3a C9a H9A 109.(3) no
C9 C9a H9A 105.(3) no
C11 C10 C9 113.1(4) no
C11 C10 C18 110.4(5) no
C9 C10 C18 116.7(5) no
C11 C10 H10 101.(3) no
C9 C10 H10 111.(3) no
C18 C10 H10 103.(3) no
C12 C11 C10 112.7(4) no
C12 C11 H11A 112.(3) no
C10 C11 H11A 111.(3) no
C12 C11 H11B 112.(3) no
C10 C11 H11B 106.(3) no
H11A C11 H11B 103.(4) no
C11 C12 C3a 114.5(4) no
C11 C12 H12A 111.(2) no
C3a C12 H12A 110.(3) no
C11 C12 H12B 107.(3) no
C3a C12 H12B 108.(3) no
H12A C12 H12B 107.(4) no
C4 C13 H13A 109.5(2) no
C4 C13 H13B 109.5(2) no
H13A C13 H13B 109.5 no
C4 C13 H13C 109.5(3) no
H13A C13 H13C 109.5 no
H13B C13 H13C 109.5 no
C6 C14 H14A 109.5(3) no
C6 C14 H14B 109.5(3) no
H14A C14 H14B 109.5 no
C6 C14 H14C 109.5(3) no
H14A C14 H14C 109.5 no
H14B C14 H14C 109.5 no
C16 C15 C6 130.4(7) no
C16 C15 H15 114.8(5) no
C6 C15 H15 114.8(3) no
C15 C16 H16A 120.0(5) no
C15 C16 H16B 120.0(5) no
H16A C16 H16B 120.0 no
C9 C17 H17A 109.5(3) no
C9 C17 H17B 109.5(3) no
H17A C17 H17B 109.5 no
C9 C17 H17C 109.5(3) no
H17A C17 H17C 109.5 no
H17B C17 H17C 109.5 no
C10 C18 H18A 109.5(3) no
C10 C18 H18B 109.5(3) no
H18A C18 H18B 109.5 no
C10 C18 H18C 109.5(3) no
H18A C18 H18C 109.5 no
H18B C18 H18C 109.5 no
O4 C19 O2 125.5(4) no
O4 C19 C20 122.5(5) no
O2 C19 C20 112.0(5) no
C19 C20 Br 114.0(4) no
C19 C20 H20A 114.(3) no
Br C20 H20A 105.(3) no
C19 C20 H20B 112.(3) no
Br C20 H20B 107.(4) no
H20A C20 H20B 105.(5) no

loop_
_geom_bond_atom_site_label_1
_geom_bond_atom_site_label_2
_geom_bond_distance
_geom_bond_publ_flag
Br C20 1.925(6) no
O1 C1 1.182(5) no
O2 C19 1.317(6) no
O2 C5 1.460(5) no
O3 C8 1.428(6) no
O3 HO3 0.83(2) no
O4 C19 1.197(6) no
C1 C2 1.527(7) no
C1 C9a 1.541(6) no
C2 C3 1.504(7) no
C2 H2A 0.92(4) no
C2 H2B 0.95(4) no
C3 C3a 1.545(6) no
C3 H3A 0.87(3) no
C3 H3B 0.96(3) no
C3a C12 1.540(6) no
C3a C9a 1.542(6) no
C3a C4 1.568(6) no
C4 C5 1.531(6) no
C4 C13 1.537(7) no
C4 H4 0.87(4) no
C5 C6 1.559(6) no
C5 H5 0.94(5) no
C6 C15 1.526(7) no
C6 C7 1.526(7) no
C6 C14 1.544(7) no
C7 C8 1.543(8) no
C7 H7A 0.94(4) no
C7 H7B 0.95(4) no
C8 C9 1.573(8) no
C8 H8 0.93(5) no
C9 C17 1.536(6) no
C9 C10 1.538(7) no
C9 C9a 1.550(6) no
C9a H9A 0.91(4) no
C10 C11 1.531(7) no
C10 C18 1.545(8) no
C10 H10 0.89(5) no
C11 C12 1.519(8) no
C11 H11A 0.97(3) no
C11 H11B 0.94(4) no
C12 H12A 0.95(3) no
C12 H12B 0.95(4) no
C13 H13A 0.96 no
C13 H13B 0.96 no
C13 H13C 0.96 no
C14 H14A 0.96 no
C14 H14B 0.96 no
C14 H14C 0.96 no
C15 C16 1.212(8) no
C15 H15 0.93 no
C16 H16A 0.93 no
C16 H16B 0.93 no
C17 H17A 0.96 no
C17 H17B 0.96 no
C17 H17C 0.96 no
C18 H18A 0.96 no
C18 H18B 0.96 no
C18 H18C 0.96 no
C19 C20 1.504(7) no
C20 H20A 0.95(4) no
C20 H20B 0.96(4) no

loop_
_geom_torsion_atom_site_label_1
_geom_torsion_atom_site_label_2
_geom_torsion_atom_site_label_3
_geom_torsion_atom_site_label_4
_geom_torsion
_geom_torsion_publ_flag
O1 C1 C2 C3 -168.8(5) no
C9a C1 C2 C3 8.8(6) no
C1 C2 C3 C3a 15.8(6) no
C2 C3 C3a C12 77.9(5) no
C2 C3 C3a C9a -34.3(5) no
C2 C3 C3a C4 -159.8(4) no
C12 C3a C4 C5 -164.3(4) no
C9a C3a C4 C5 -42.8(5) no
C3 C3a C4 C5 74.5(5) no
C12 C3a C4 C13 68.8(5) no
C9a C3a C4 C13 -169.7(4) no
C3 C3a C4 C13 -52.5(5) no
C19 O2 C5 C4 103.0(4) no
C19 O2 C5 C6 -130.4(4) no
C13 C4 C5 O2 -12.7(5) no
C3a C4 C5 O2 -138.4(4) no
C13 C4 C5 C6 -131.5(4) no
C3a C4 C5 C6 102.8(4) no
O2 C5 C6 C15 -61.3(5) no
C4 C5 C6 C15 60.6(5) no
O2 C5 C6 C7 172.3(4) no
C4 C5 C6 C7 -65.9(5) no
O2 C5 C6 C14 55.5(5) no
C4 C5 C6 C14 177.4(4) no
C15 C6 C7 C8 -56.8(6) no
C14 C6 C7 C8 -176.4(4) no
C5 C6 C7 C8 66.6(6) no
C6 C7 C8 O3 129.5(5) no
C6 C7 C8 C9 -108.3(5) no
O3 C8 C9 C17 46.4(5) no
C7 C8 C9 C17 -74.5(5) no
O3 C8 C9 C10 -76.3(5) no
C7 C8 C9 C10 162.8(4) no
O3 C8 C9 C9a 166.5(4) no
C7 C8 C9 C9a 45.6(5) no
O1 C1 C9a C3a 147.8(5) no
C2 C1 C9a C3a -29.6(5) no
O1 C1 C9a C9 15.7(7) no
C2 C1 C9a C9 -161.7(4) no
C12 C3a C9a C1 -75.8(4) no
C3 C3a C9a C1 38.8(4) no
C4 C3a C9a C1 159.8(4) no
C12 C3a C9a C9 54.6(5) no
C3 C3a C9a C9 169.2(4) no
C4 C3a C9a C9 -69.8(5) no
C17 C9 C9a C1 -52.8(5) no
C10 C9 C9a C1 67.8(5) no
C8 C9 C9a C1 -171.7(4) no
C17 C9 C9a C3a -176.5(4) no
C10 C9 C9a C3a -55.9(5) no
C8 C9 C9a C3a 64.6(5) no
C17 C9 C10 C11 171.8(4) no
C9a C9 C10 C11 52.2(5) no
C8 C9 C10 C11 -67.5(5) no
C17 C9 C10 C18 -58.5(6) no
C9a C9 C10 C18 -178.1(5) no
C8 C9 C10 C18 62.1(6) no
C9 C10 C11 C12 -54.8(6) no
C18 C10 C11 C12 172.4(5) no
C10 C11 C12 C3a 54.2(6) no
C9a C3a C12 C11 -50.6(5) no
C3 C3a C12 C11 -161.0(4) no
C4 C3a C12 C11 77.3(5) no
C7 C6 C15 C16 -32.3(10) no
C14 C6 C15 C16 86.4(9) no
C5 C6 C15 C16 -157.5(8) no
C5 O2 C19 O4 -2.6(7) no
C5 O2 C19 C20 175.8(4) no
O4 C19 C20 Br -144.7(4) no
O2 C19 C20 Br 36.8(6) no

loop_
_cod_related_entry_id
_cod_related_entry_database
_cod_related_entry_code
1 ChemSpider 21187078
